data_4508986
loop_
_publ_author_name
'Reddy, L. Sreenivas'
'Bethune, Sarah J.'
'Kampf, Jeff W.'
'Rodr\'iguez-Hornedo, Na\'ir'

_publ_section_title
;
 Cocrystals and Salts of Gabapentin: pH Dependent Cocrystal Stability and
 Solubility
;
_journal_issue 1
_journal_name_full 'Crystal Growth &amp; Design'
_journal_page_first 378
_journal_paper_doi 10.1021/cg800587y
_journal_volume 9
_journal_year 2009
_chemical_formula_moiety 'C9 H18 N O2, C11 H7 O3'
_chemical_formula_sum 'C20 H25 N O5'
_chemical_formula_weight 359.41
_chemical_name_systematic
;
 ?
;
_space_group_IT_number 14
_symmetry_cell_setting monoclinic
_symmetry_space_group_name_Hall '-P 2ybc'
_symmetry_space_group_name_H-M 'P 1 21/c 1'
_atom_sites_solution_hydrogens geom
_atom_sites_solution_primary direct
_atom_sites_solution_secondary difmap
_audit_creation_method SHELXL-97
_cell_angle_alpha 90.00
_cell_angle_beta 101.8550(10)
_cell_angle_gamma 90.00
_cell_formula_units_Z 4
_cell_length_a 7.3565(6)
_cell_length_b 18.4929(15)
_cell_length_c 13.7524(11)
_cell_measurement_reflns_used 3029
_cell_measurement_temperature 85(2)
_cell_measurement_theta_max 26.10
_cell_measurement_theta_min 2.67
_cell_volume 1831.0(3)
_computing_cell_refinement 'Bruker SAINT'
_computing_data_collection 'Bruker SMART-APEX'
_computing_data_reduction 'Bruker SAINT'
_computing_molecular_graphics 'Bruker SHELXTL'
_computing_publication_material 'Bruker SHELXTL'
_computing_structure_refinement 'SHELXL-97 (Sheldrick, 2008)'
_computing_structure_solution 'SHELXS-97 (Sheldrick, 2008)'
_diffrn_ambient_temperature 85(2)
_diffrn_measured_fraction_theta_full 0.991
_diffrn_measured_fraction_theta_max 0.991
_diffrn_measurement_device_type 'CCD area detector'
_diffrn_measurement_method 'phi and omega scans'
_diffrn_radiation_monochromator graphite
_diffrn_radiation_source 'fine-focus sealed tube'
_diffrn_radiation_type MoK\a
_diffrn_radiation_wavelength 0.71073
_diffrn_reflns_av_R_equivalents 0.1175
_diffrn_reflns_av_sigmaI/netI 0.0514
_diffrn_reflns_limit_h_max 9
_diffrn_reflns_limit_h_min -9
_diffrn_reflns_limit_k_max 23
_diffrn_reflns_limit_k_min -23
_diffrn_reflns_limit_l_max 17
_diffrn_reflns_limit_l_min -17
_diffrn_reflns_number 40063
_diffrn_reflns_theta_full 26.58
_diffrn_reflns_theta_max 26.58
_diffrn_reflns_theta_min 1.87
_exptl_absorpt_coefficient_mu 0.093
_exptl_absorpt_correction_T_max 0.9907
_exptl_absorpt_correction_T_min 0.9725
_exptl_absorpt_correction_type multi-scan
_exptl_absorpt_process_details
;
  Blessing, R. Acta Cryst. (1995) A51 33-38.
  Sheldrick, G.  TWINABS  (Version 2008/1), Bruker AXS scaling and 
  corrections for twinned crystals University of Gottingen, Germany 2008.
;
_exptl_crystal_colour colorless
_exptl_crystal_density_diffrn 1.304
_exptl_crystal_density_method 'not measured'
_exptl_crystal_description rod
_exptl_crystal_F_000 768
_exptl_crystal_size_max 0.30
_exptl_crystal_size_mid 0.12
_exptl_crystal_size_min 0.10
_refine_diff_density_max 0.528
_refine_diff_density_min -0.364
_refine_diff_density_rms 0.080
_refine_ls_extinction_method none
_refine_ls_goodness_of_fit_ref 1.147
_refine_ls_hydrogen_treatment mixed
_refine_ls_matrix_type full
_refine_ls_number_parameters 260
_refine_ls_number_reflns 4419
_refine_ls_number_restraints 0
_refine_ls_restrained_S_all 1.147
_refine_ls_R_factor_all 0.1141
_refine_ls_R_factor_gt 0.0834
_refine_ls_shift/su_max 0.000
_refine_ls_shift/su_mean 0.000
_refine_ls_structure_factor_coef Fsqd
_refine_ls_weighting_details 'calc w=1/[\s^2^(Fo^2^)+(0.0700P)^2^+4.0104P] where P=(Fo^2^+2Fc^2^)/3'
_refine_ls_weighting_scheme calc
_refine_ls_wR_factor_gt 0.1959
_refine_ls_wR_factor_ref 0.2148
_reflns_number_gt 3320
_reflns_number_total 3801
_reflns_threshold_expression >2sigma(I)
_cod_data_source_file cg800587ysup1.cif
_cod_data_source_block 4
_cod_depositor_comments
;
The following automatic conversions were performed:

'_symmetry_cell_setting' value 'Monoclinic' changed to 'monoclinic'
according to /home/saulius/struct/CIF-dictionaries/cif_core.dic
dictionary named 'cif_core.dic' version 2.4.2 from 2011-04-26.

Automatic conversion script
Id: cif_fix_values 1891 2012-01-12 08:04:46Z andrius 
;
_cod_original_sg_symbol_H-M P2(1)/c
_cod_database_code 4508986

loop_
_symmetry_equiv_pos_as_xyz
'x, y, z'
'-x, y+1/2, -z+1/2'
'-x, -y, -z'
'x, -y-1/2, z-1/2'

loop_
_atom_site_label
_atom_site_type_symbol
_atom_site_fract_x
_atom_site_fract_y
_atom_site_fract_z
_atom_site_U_iso_or_equiv
_atom_site_adp_type
_atom_site_occupancy
_atom_site_symmetry_multiplicity
_atom_site_calc_flag
_atom_site_refinement_flags
N1 N 0.7555(4) 0.49811(16) 0.63144(18) 0.0184(5) Uani 1 1 d .
H1A H 0.787(5) 0.542(2) 0.616(3) 0.022(9) Uiso 1 1 d .
H1B H 0.823(5) 0.466(2) 0.613(3) 0.031(10) Uiso 1 1 d .
H1C H 0.632(5) 0.4921(18) 0.600(2) 0.019(8) Uiso 1 1 d .
O1 O 0.1691(3) 0.56672(13) 0.64863(18) 0.0261(5) Uani 1 1 d .
H1 H 0.112(6) 0.574(2) 0.593(4) 0.047(14) Uiso 1 1 d .
O2 O 0.3886(3) 0.52032(13) 0.58001(15) 0.0260(5) Uani 1 1 d .
O3 O -0.2189(3) 0.62599(13) 0.52559(16) 0.0276(5) Uani 1 1 d .
H3A H -0.416(6) 0.646(2) 0.459(3) 0.043(12) Uiso 1 1 d .
O4 O 0.0254(3) 0.59375(13) 0.46391(16) 0.0274(5) Uani 1 1 d .
O5 O -0.5187(4) 0.65925(13) 0.41095(18) 0.0276(5) Uani 1 1 d .
C1 C 0.3317(4) 0.53743(16) 0.6540(2) 0.0189(6) Uani 1 1 d .
C2 C 0.4389(4) 0.52506(17) 0.7589(2) 0.0203(6) Uani 1 1 d .
H2A H 0.4326 0.4729 0.7740 0.024 Uiso 1 1 calc R
H2B H 0.3745 0.5513 0.8048 0.024 Uiso 1 1 calc R
C3 C 0.6452(4) 0.54795(16) 0.7826(2) 0.0171(6) Uani 1 1 d .
C4 C 0.7089(5) 0.54494(17) 0.8971(2) 0.0233(7) Uani 1 1 d .
H4A H 0.6164 0.5706 0.9276 0.028 Uiso 1 1 calc R
H4B H 0.7115 0.4938 0.9187 0.028 Uiso 1 1 calc R
C5 C 0.9002(5) 0.5784(2) 0.9359(2) 0.0332(8) Uani 1 1 d .
H5A H 0.9262 0.5789 1.0094 0.040 Uiso 1 1 calc R
H5B H 0.9962 0.5483 0.9145 0.040 Uiso 1 1 calc R
C6 C 0.9117(5) 0.6551(2) 0.8979(3) 0.0346(8) Uani 1 1 d .
H6A H 1.0401 0.6734 0.9195 0.042 Uiso 1 1 calc R
H6B H 0.8279 0.6868 0.9265 0.042 Uiso 1 1 calc R
C7 C 0.8569(5) 0.65739(17) 0.7847(2) 0.0258(7) Uani 1 1 d .
H7A H 0.8592 0.7081 0.7619 0.031 Uiso 1 1 calc R
H7B H 0.9482 0.6295 0.7561 0.031 Uiso 1 1 calc R
C8 C 0.6635(4) 0.62586(16) 0.7480(2) 0.0192(6) Uani 1 1 d .
H8A H 0.6338 0.6271 0.6745 0.023 Uiso 1 1 calc R
H8B H 0.5716 0.6565 0.7721 0.023 Uiso 1 1 calc R
C9 C 0.7713(4) 0.49461(15) 0.7410(2) 0.0180(6) Uani 1 1 d .
H9A H 0.9019 0.5042 0.7737 0.022 Uiso 1 1 calc R
H9B H 0.7409 0.4449 0.7590 0.022 Uiso 1 1 calc R
C10 C -0.1351(4) 0.61838(16) 0.4523(2) 0.0202(6) Uani 1 1 d .
C11 C -0.2405(4) 0.64030(16) 0.3538(2) 0.0201(6) Uani 1 1 d .
C12 C -0.4226(4) 0.66160(16) 0.3381(2) 0.0215(7) Uani 1 1 d .
C13 C -0.5193(5) 0.68782(16) 0.2429(2) 0.0232(7) Uani 1 1 d .
C14 C -0.7015(5) 0.71674(17) 0.2300(2) 0.0266(7) Uani 1 1 d .
H14A H -0.7650 0.7157 0.2836 0.032 Uiso 1 1 calc R
C15 C -0.7864(4) 0.74612(18) 0.1406(3) 0.0273(7) Uani 1 1 d .
H15A H -0.9079 0.7658 0.1319 0.033 Uiso 1 1 calc R
C16 C -0.6907(5) 0.74664(19) 0.0620(2) 0.0295(8) Uani 1 1 d .
H16A H -0.7474 0.7681 0.0005 0.035 Uiso 1 1 calc R
C17 C -0.5206(5) 0.71737(18) 0.0722(2) 0.0283(7) Uani 1 1 d .
H17A H -0.4627 0.7166 0.0165 0.034 Uiso 1 1 calc R
C18 C -0.4258(4) 0.68785(17) 0.1624(2) 0.0246(7) Uani 1 1 d .
C19 C -0.2396(5) 0.66142(17) 0.1789(2) 0.0261(7) Uani 1 1 d .
H19A H -0.1785 0.6590 0.1245 0.031 Uiso 1 1 calc R
C20 C -0.1488(4) 0.64009(17) 0.2684(2) 0.0239(7) Uani 1 1 d .
H20A H -0.0234 0.6246 0.2771 0.029 Uiso 1 1 calc R

loop_
_atom_site_aniso_label
_atom_site_aniso_U_11
_atom_site_aniso_U_22
_atom_site_aniso_U_33
_atom_site_aniso_U_23
_atom_site_aniso_U_13
_atom_site_aniso_U_12
N1 0.0209(14) 0.0184(14) 0.0175(12) -0.0001(10) 0.0078(10) 0.0050(11)
O1 0.0212(11) 0.0310(13) 0.0272(13) -0.0006(10) 0.0076(10) 0.0046(10)
O2 0.0245(11) 0.0377(14) 0.0158(10) -0.0037(9) 0.0042(9) 0.0064(10)
O3 0.0337(13) 0.0304(13) 0.0205(11) 0.0004(9) 0.0101(9) 0.0052(10)
O4 0.0288(12) 0.0289(13) 0.0252(12) -0.0021(10) 0.0073(9) 0.0037(10)
O5 0.0346(13) 0.0319(14) 0.0198(11) 0.0008(10) 0.0136(11) 0.0023(11)
C1 0.0187(14) 0.0169(15) 0.0214(15) -0.0017(11) 0.0049(11) -0.0014(11)
C2 0.0268(16) 0.0196(15) 0.0167(14) -0.0010(11) 0.0096(12) 0.0005(12)
C3 0.0232(15) 0.0165(15) 0.0123(13) -0.0007(11) 0.0053(11) 0.0023(12)
C4 0.0362(18) 0.0209(16) 0.0127(14) -0.0002(11) 0.0046(12) 0.0017(13)
C5 0.041(2) 0.035(2) 0.0192(16) -0.0052(14) -0.0027(14) 0.0034(16)
C6 0.0369(19) 0.031(2) 0.0324(19) -0.0134(15) -0.0001(15) -0.0058(16)
C7 0.0310(17) 0.0161(16) 0.0312(17) -0.0027(13) 0.0084(14) -0.0018(13)
C8 0.0231(15) 0.0180(15) 0.0175(14) -0.0007(11) 0.0064(11) 0.0026(12)
C9 0.0260(15) 0.0129(14) 0.0151(14) 0.0009(11) 0.0046(11) 0.0023(12)
C10 0.0241(16) 0.0153(15) 0.0213(15) -0.0014(11) 0.0052(12) 0.0005(12)
C11 0.0258(16) 0.0138(15) 0.0198(15) 0.0006(11) 0.0026(12) -0.0004(12)
C12 0.0254(16) 0.0182(16) 0.0233(15) -0.0003(12) 0.0103(12) 0.0001(12)
C13 0.0328(17) 0.0119(15) 0.0224(15) -0.0002(12) -0.0001(13) -0.0051(13)
C14 0.0344(18) 0.0208(16) 0.0285(16) -0.0046(13) 0.0156(14) -0.0096(14)
C15 0.0186(15) 0.0251(18) 0.0373(18) 0.0018(14) 0.0034(13) -0.0025(13)
C16 0.0353(18) 0.0266(18) 0.0236(16) 0.0035(13) -0.0009(14) -0.0073(15)
C17 0.0387(19) 0.0226(17) 0.0265(17) -0.0029(13) 0.0136(14) -0.0058(14)
C18 0.0276(16) 0.0147(15) 0.0328(17) -0.0036(13) 0.0093(13) -0.0043(13)
C19 0.0330(17) 0.0226(17) 0.0275(16) -0.0001(13) 0.0176(14) -0.0009(14)
C20 0.0191(15) 0.0175(16) 0.0368(18) -0.0038(13) 0.0095(13) 0.0025(12)

loop_
_atom_type_symbol
_atom_type_description
_atom_type_scat_dispersion_real
_atom_type_scat_dispersion_imag
_atom_type_scat_source
C C 0.0033 0.0016 'International Tables Vol C Tables 4.2.6.8 and 6.1.1.4'
H H 0.0000 0.0000 'International Tables Vol C Tables 4.2.6.8 and 6.1.1.4'
N N 0.0061 0.0033 'International Tables Vol C Tables 4.2.6.8 and 6.1.1.4'
O O 0.0106 0.0060 'International Tables Vol C Tables 4.2.6.8 and 6.1.1.4'

loop_
_geom_angle_atom_site_label_1
_geom_angle_atom_site_label_2
_geom_angle_atom_site_label_3
_geom_angle
O2 C1 O1 122.0(3)
O2 C1 C2 123.8(3)
O1 C1 C2 114.2(3)
C1 C2 C3 117.2(2)
C8 C3 C9 112.8(2)
C8 C3 C2 109.7(2)
C9 C3 C2 112.7(2)
C8 C3 C4 108.8(2)
C9 C3 C4 106.0(2)
C2 C3 C4 106.5(2)
C5 C4 C3 113.8(3)
C6 C5 C4 111.7(3)
C5 C6 C7 110.8(3)
C8 C7 C6 111.1(3)
C7 C8 C3 113.1(3)
N1 C9 C3 114.8(2)
O4 C10 O3 122.1(3)
O4 C10 C11 121.7(3)
O3 C10 C11 116.2(3)
C12 C11 C20 118.0(3)
C12 C11 C10 122.5(3)
C20 C11 C10 119.5(3)
O5 C12 C11 121.4(3)
O5 C12 C13 116.9(3)
C11 C12 C13 121.7(3)
C18 C13 C14 119.9(3)
C18 C13 C12 118.8(3)
C14 C13 C12 121.2(3)
C15 C14 C13 120.3(3)
C14 C15 C16 119.0(3)
C17 C16 C15 121.3(3)
C16 C17 C18 122.1(3)
C17 C18 C13 117.3(3)
C17 C18 C19 124.0(3)
C13 C18 C19 118.6(3)
C20 C19 C18 122.0(3)
C19 C20 C11 120.8(3)

loop_
_geom_bond_atom_site_label_1
_geom_bond_atom_site_label_2
_geom_bond_distance
N1 C9 1.489(4)
O1 C1 1.301(4)
O2 C1 1.219(4)
O3 C10 1.293(4)
O4 C10 1.245(4)
O5 C12 1.340(4)
C1 C2 1.513(4)
C2 C3 1.545(4)
C3 C8 1.532(4)
C3 C9 1.542(4)
C3 C4 1.549(4)
C4 C5 1.530(5)
C5 C6 1.519(5)
C6 C7 1.525(5)
C7 C8 1.524(4)
C10 C11 1.472(4)
C11 C12 1.370(4)
C11 C20 1.470(4)
C12 C13 1.439(4)
C13 C18 1.418(4)
C13 C14 1.420(5)
C14 C15 1.372(5)
C15 C16 1.405(5)
C16 C17 1.344(5)
C17 C18 1.403(5)
C18 C19 1.428(5)
C19 C20 1.334(5)

loop_
_geom_hbond_atom_site_label_D
_geom_hbond_atom_site_label_H
_geom_hbond_atom_site_label_A
_geom_hbond_distance_DH
_geom_hbond_distance_HA
_geom_hbond_distance_DA
_geom_hbond_angle_DHA
_geom_hbond_site_symmetry_A
O5 H3A O3 0.92(5) 1.60(5) 2.510(4) 170(4) .
N1 H1C O2 0.93(4) 1.83(4) 2.678(3) 150(3) .
N1 H1C O2 0.93(4) 2.46(3) 2.903(3) 109(2) 3_666
N1 H1B O4 0.85(4) 2.01(4) 2.841(3) 165(4) 3_666
N1 H1A O3 0.88(4) 1.99(4) 2.804(4) 154(3) 1_655
O1 H1 O4 0.81(5) 1.79(5) 2.592(3) 170(5) .
O1 H1 O3 0.81(5) 2.60(5) 3.198(3) 132(4) .
